data_4123074
loop_
_publ_author_name
'St Denis, Jeffrey D.'
'Zajdlik, Adam'
'Tan, Joanne'
'Trinchera, Piera'
'Lee, C. Frank'
'He, Zhi'
'Adachi, Shinya'
'Yudin, Andrei K.'

_publ_section_title
;
 Boron-Containing Enamine and Enamide Linchpins in the Synthesis of
 Nitrogen Heterocycles.
;
_journal_name_full 'Journal of the American Chemical Society'
_journal_page_first 141205135107007
_journal_paper_doi 10.1021/ja510963k
_journal_year 2014
_chemical_formula_moiety 'C21 H18 B Cl N2 O5, C2 H3 N'
_chemical_formula_sum 'C23 H21 B Cl N3 O5'
_chemical_formula_weight 465.69
_chemical_name_systematic
; 
 ? 
;
_space_group_crystal_system triclinic
_space_group_IT_number 2
_space_group_name_Hall '-P 1'
_space_group_name_H-M_alt 'P -1'
_symmetry_space_group_name_Hall '-P 1'
_symmetry_space_group_name_H-M 'P -1'
_atom_sites_solution_hydrogens geom
_audit_creation_method SHELXL-2013
_cell_angle_alpha 96.420(7)
_cell_angle_beta 102.856(7)
_cell_angle_gamma 114.267(7)
_cell_formula_units_Z 2
_cell_length_a 10.159(3)
_cell_length_b 11.241(3)
_cell_length_c 11.273(3)
_cell_measurement_reflns_used 9989
_cell_measurement_temperature 147(2)
_cell_measurement_theta_max 27.38
_cell_measurement_theta_min 2.29
_cell_volume 1113.9(5)
_computing_cell_refinement APEX2
_computing_data_collection 'APEX2 (Bruker, 2007)'
_computing_data_reduction 'SAINT (Bruker, 2007)'
_computing_molecular_graphics 'PLATON (Spek, 2009)'
_computing_publication_material 'SHELXTL (Sheldrick, 2008)'
_computing_structure_refinement 'SHELXL-2013 (Sheldrick, 2013)'
_computing_structure_solution 'SHELXS-97 (Sheldrick, 2008)'
_diffrn_ambient_temperature 147(2)
_diffrn_measured_fraction_theta_full 0.999
_diffrn_measured_fraction_theta_max 0.998
_diffrn_measurement_device_type 'Bruker Kappa APEX-DUO CCD'
_diffrn_measurement_method '\f and \w scans'
_diffrn_radiation_type MoK\a
_diffrn_radiation_wavelength 0.71073
_diffrn_reflns_av_R_equivalents 0.0204
_diffrn_reflns_av_unetI/netI 0.0168
_diffrn_reflns_Laue_measured_fraction_full 0.999
_diffrn_reflns_Laue_measured_fraction_max 0.998
_diffrn_reflns_limit_h_max 13
_diffrn_reflns_limit_h_min -13
_diffrn_reflns_limit_k_max 14
_diffrn_reflns_limit_k_min -14
_diffrn_reflns_limit_l_max 14
_diffrn_reflns_limit_l_min -14
_diffrn_reflns_number 18723
_diffrn_reflns_point_group_measured_fraction_full 0.999
_diffrn_reflns_point_group_measured_fraction_max 0.998
_diffrn_reflns_theta_full 25.242
_diffrn_reflns_theta_max 27.411
_diffrn_reflns_theta_min 1.903
_diffrn_source 'sealed tube with Bruker Triumph monochromator'
_exptl_absorpt_coefficient_mu 0.213
_exptl_absorpt_correction_T_max 0.7455
_exptl_absorpt_correction_T_min 0.6895
_exptl_absorpt_correction_type multi-scan
_exptl_absorpt_process_details 'SADABS (Sheldrick, 1996)'
_exptl_crystal_colour colourless
_exptl_crystal_density_diffrn 1.388
_exptl_crystal_description Block
_exptl_crystal_F_000 484
_exptl_crystal_size_max 0.420
_exptl_crystal_size_mid 0.400
_exptl_crystal_size_min 0.220
_refine_diff_density_max 0.334
_refine_diff_density_min -0.438
_refine_diff_density_rms 0.045
_refine_ls_extinction_method none
_refine_ls_goodness_of_fit_ref 1.034
_refine_ls_hydrogen_treatment constr
_refine_ls_matrix_type full
_refine_ls_number_parameters 300
_refine_ls_number_reflns 5067
_refine_ls_number_restraints 0
_refine_ls_restrained_S_all 1.034
_refine_ls_R_factor_all 0.0366
_refine_ls_R_factor_gt 0.0335
_refine_ls_shift/su_max 0.001
_refine_ls_shift/su_mean 0.000
_refine_ls_structure_factor_coef Fsqd
_refine_ls_weighting_details 'w=1/[\s^2^(Fo^2^)+(0.0447P)^2^+0.4282P] where P=(Fo^2^+2Fc^2^)/3'
_refine_ls_weighting_scheme calc
_refine_ls_wR_factor_gt 0.0862
_refine_ls_wR_factor_ref 0.0891
_reflns_Friedel_coverage 0.000
_reflns_number_gt 4608
_reflns_number_total 5067
_reflns_threshold_expression 'I > 2\s(I)'
_cod_data_source_file ja510963k_si_004.cif
_cod_data_source_block d1472_a
_cod_original_cell_volume 1113.9(6)
_cod_database_code 4123074
_shelx_space_group_comment
; 
The symmetry employed for this shelxl refinement is uniquely defined 
by the following loop, which should always be used as a source of 
symmetry information in preference to the above space-group names. 
They are only intended as comments. 
;
_shelx_estimated_absorpt_t_min 0.916
_shelx_estimated_absorpt_t_max 0.955
_shelxl_version_number 2013-4

loop_
_space_group_symop_operation_xyz
'x, y, z'
'-x, -y, -z'

loop_
_atom_site_label
_atom_site_type_symbol
_atom_site_fract_x
_atom_site_fract_y
_atom_site_fract_z
_atom_site_U_iso_or_equiv
_atom_site_adp_type
_atom_site_occupancy
_atom_site_site_symmetry_order
_atom_site_calc_flag
_atom_site_refinement_flags_posn
_atom_site_refinement_flags_adp
Cl1 Cl 0.29389(4) 0.39234(3) 0.37766(3) 0.03731(10) Uani 1 1 d . .
O1 O 0.29315(9) 0.26370(8) 0.93116(7) 0.02171(17) Uani 1 1 d . .
O2 O 0.45380(11) 0.41627(9) 1.10573(8) 0.0312(2) Uani 1 1 d . .
O3 O 0.25646(8) 0.03909(8) 0.85633(7) 0.01976(17) Uani 1 1 d . .
O4 O 0.35392(10) -0.10542(8) 0.88029(8) 0.02471(18) Uani 1 1 d . .
O5 O -0.29136(9) 0.06694(9) 0.43045(8) 0.02500(18) Uani 1 1 d . .
N1 N 0.47313(10) 0.22771(9) 0.83815(8) 0.01568(18) Uani 1 1 d . .
N2 N -0.04312(10) 0.13287(9) 0.54358(8) 0.01810(19) Uani 1 1 d . .
C1 C 0.54926(12) 0.31540(11) 0.96811(10) 0.0205(2) Uani 1 1 d . .
H1A H 0.6325 0.4014 0.9677 0.025 Uiso 1 1 calc R U
H1B H 0.5917 0.2703 1.0248 0.025 Uiso 1 1 calc R U
C2 C 0.42971(13) 0.33985(11) 1.01107(10) 0.0214(2) Uani 1 1 d . .
C3 C 0.49575(12) 0.10400(11) 0.82818(10) 0.0186(2) Uani 1 1 d . .
H3A H 0.5926 0.1213 0.8881 0.022 Uiso 1 1 calc R U
H3B H 0.4965 0.0733 0.7426 0.022 Uiso 1 1 calc R U
C4 C 0.36371(12) 0.00016(11) 0.85879(10) 0.0181(2) Uani 1 1 d . .
C5 C 0.52612(13) 0.30481(12) 0.74394(11) 0.0228(2) Uani 1 1 d . .
H5A H 0.6354 0.3367 0.7612 0.034 Uiso 1 1 calc R U
H5B H 0.5035 0.3817 0.7491 0.034 Uiso 1 1 calc R U
H5C H 0.4741 0.2465 0.6599 0.034 Uiso 1 1 calc R U
C6 C 0.18859(12) 0.17124(11) 0.69732(10) 0.0184(2) Uani 1 1 d . .
H6A H 0.2405 0.2135 0.6419 0.022 Uiso 1 1 calc R U
C7 C 0.03719(12) 0.11821(10) 0.65712(10) 0.0166(2) Uani 1 1 d . .
C8 C -0.08155(11) 0.03818(10) 0.71051(10) 0.0165(2) Uani 1 1 d . .
C9 C -0.07486(12) -0.00742(11) 0.82020(10) 0.0206(2) Uani 1 1 d . .
H9A H 0.0194 0.0119 0.8773 0.025 Uiso 1 1 calc R U
C10 C -0.21041(13) -0.08229(12) 0.84414(11) 0.0240(2) Uani 1 1 d . .
H10A H -0.2076 -0.1138 0.9190 0.029 Uiso 1 1 calc R U
C11 C -0.35005(13) -0.11231(12) 0.76131(11) 0.0247(2) Uani 1 1 d . .
H11A H -0.4405 -0.1641 0.7800 0.030 Uiso 1 1 calc R U
C12 C -0.35738(12) -0.06679(11) 0.65139(11) 0.0215(2) Uani 1 1 d . .
H12A H -0.4517 -0.0862 0.5942 0.026 Uiso 1 1 calc R U
C13 C -0.22216(12) 0.00787(10) 0.62841(10) 0.0176(2) Uani 1 1 d . .
C14 C -0.19709(12) 0.06965(11) 0.52142(10) 0.0184(2) Uani 1 1 d . .
C15 C 0.02939(12) 0.21437(11) 0.46425(10) 0.0192(2) Uani 1 1 d . .
H15A H -0.0478 0.1987 0.3852 0.023 Uiso 1 1 calc R U
H15B H 0.1036 0.1864 0.4434 0.023 Uiso 1 1 calc R U
C16 C 0.10947(12) 0.36269(11) 0.52569(10) 0.0181(2) Uani 1 1 d . .
C17 C 0.06415(13) 0.41542(12) 0.61781(11) 0.0238(2) Uani 1 1 d . .
H17A H -0.0166 0.3571 0.6443 0.029 Uiso 1 1 calc R U
C18 C 0.13524(15) 0.55182(13) 0.67154(12) 0.0295(3) Uani 1 1 d . .
H18A H 0.1031 0.5859 0.7345 0.035 Uiso 1 1 calc R U
C19 C 0.25260(14) 0.63826(13) 0.63381(13) 0.0307(3) Uani 1 1 d . .
H19A H 0.2999 0.7317 0.6699 0.037 Uiso 1 1 calc R U
C20 C 0.30098(14) 0.58850(13) 0.54360(13) 0.0300(3) Uani 1 1 d . .
H20A H 0.3822 0.6471 0.5178 0.036 Uiso 1 1 calc R U
C21 C 0.22921(13) 0.45168(12) 0.49115(11) 0.0224(2) Uani 1 1 d . .
B1 B 0.29112(13) 0.17186(12) 0.82588(11) 0.0168(2) Uani 1 1 d . .
N1S N 0.87875(18) 0.33885(19) 0.86656(18) 0.0655(5) Uani 1 1 d . .
C1S C 1.0290(2) 0.3057(2) 1.06656(17) 0.0513(4) Uani 1 1 d . .
H1S1 H 1.0757 0.3884 1.1319 0.077 Uiso 1 1 calc R U
H1S2 H 1.1079 0.2844 1.0485 0.077 Uiso 1 1 calc R U
H1S3 H 0.9604 0.2320 1.0952 0.077 Uiso 1 1 calc R U
C2S C 0.94460(17) 0.32393(16) 0.95434(17) 0.0422(3) Uani 1 1 d . .

loop_
_atom_site_aniso_label
_atom_site_aniso_U_11
_atom_site_aniso_U_22
_atom_site_aniso_U_33
_atom_site_aniso_U_23
_atom_site_aniso_U_13
_atom_site_aniso_U_12
Cl1 0.03798(18) 0.03407(18) 0.03974(19) 0.00593(14) 0.02558(15) 0.00957(14)
O1 0.0236(4) 0.0245(4) 0.0225(4) 0.0067(3) 0.0099(3) 0.0140(3)
O2 0.0478(6) 0.0247(4) 0.0233(4) 0.0028(3) 0.0132(4) 0.0177(4)
O3 0.0173(4) 0.0196(4) 0.0249(4) 0.0105(3) 0.0073(3) 0.0089(3)
O4 0.0304(4) 0.0182(4) 0.0248(4) 0.0064(3) 0.0036(3) 0.0122(3)
O5 0.0205(4) 0.0285(4) 0.0226(4) 0.0066(3) -0.0002(3) 0.0109(3)
N1 0.0151(4) 0.0153(4) 0.0164(4) 0.0044(3) 0.0040(3) 0.0067(3)
N2 0.0168(4) 0.0190(4) 0.0178(4) 0.0064(3) 0.0034(3) 0.0078(4)
C1 0.0205(5) 0.0175(5) 0.0192(5) 0.0011(4) 0.0017(4) 0.0074(4)
C2 0.0301(6) 0.0174(5) 0.0203(5) 0.0081(4) 0.0090(4) 0.0125(4)
C3 0.0180(5) 0.0177(5) 0.0209(5) 0.0027(4) 0.0042(4) 0.0099(4)
C4 0.0197(5) 0.0174(5) 0.0146(5) 0.0019(4) 0.0012(4) 0.0084(4)
C5 0.0198(5) 0.0269(6) 0.0240(5) 0.0128(5) 0.0100(4) 0.0090(5)
C6 0.0173(5) 0.0194(5) 0.0209(5) 0.0087(4) 0.0069(4) 0.0088(4)
C7 0.0193(5) 0.0159(5) 0.0161(5) 0.0045(4) 0.0046(4) 0.0095(4)
C8 0.0154(5) 0.0146(5) 0.0187(5) 0.0020(4) 0.0047(4) 0.0067(4)
C9 0.0179(5) 0.0239(5) 0.0198(5) 0.0063(4) 0.0051(4) 0.0093(4)
C10 0.0226(5) 0.0287(6) 0.0227(5) 0.0101(5) 0.0099(4) 0.0107(5)
C11 0.0179(5) 0.0263(6) 0.0298(6) 0.0075(5) 0.0110(5) 0.0076(4)
C12 0.0156(5) 0.0214(5) 0.0258(6) 0.0034(4) 0.0046(4) 0.0081(4)
C13 0.0175(5) 0.0159(5) 0.0193(5) 0.0022(4) 0.0039(4) 0.0084(4)
C14 0.0178(5) 0.0158(5) 0.0199(5) 0.0018(4) 0.0030(4) 0.0078(4)
C15 0.0220(5) 0.0187(5) 0.0166(5) 0.0053(4) 0.0058(4) 0.0086(4)
C16 0.0181(5) 0.0194(5) 0.0176(5) 0.0058(4) 0.0027(4) 0.0100(4)
C17 0.0247(5) 0.0251(6) 0.0247(6) 0.0059(5) 0.0087(4) 0.0135(5)
C18 0.0320(6) 0.0293(6) 0.0287(6) -0.0006(5) 0.0052(5) 0.0190(5)
C19 0.0267(6) 0.0200(6) 0.0374(7) -0.0011(5) -0.0013(5) 0.0106(5)
C20 0.0227(6) 0.0221(6) 0.0389(7) 0.0069(5) 0.0071(5) 0.0052(5)
C21 0.0207(5) 0.0235(6) 0.0230(5) 0.0056(4) 0.0063(4) 0.0100(4)
B1 0.0140(5) 0.0176(5) 0.0205(6) 0.0072(4) 0.0066(4) 0.0073(4)
N1S 0.0458(8) 0.0760(12) 0.0726(11) 0.0182(9) 0.0031(8) 0.0325(8)
C1S 0.0551(10) 0.0676(11) 0.0541(10) 0.0224(9) 0.0235(8) 0.0432(9)
C2S 0.0308(7) 0.0418(8) 0.0573(10) 0.0091(7) 0.0139(7) 0.0196(6)

loop_
_atom_type_symbol
_atom_type_description
_atom_type_scat_dispersion_real
_atom_type_scat_dispersion_imag
_atom_type_scat_source
C C 0.0033 0.0016 'International Tables Vol C Tables 4.2.6.8 and 6.1.1.4'
H H 0.0000 0.0000 'International Tables Vol C Tables 4.2.6.8 and 6.1.1.4'
B B 0.0013 0.0007 'International Tables Vol C Tables 4.2.6.8 and 6.1.1.4'
N N 0.0061 0.0033 'International Tables Vol C Tables 4.2.6.8 and 6.1.1.4'
O O 0.0106 0.0060 'International Tables Vol C Tables 4.2.6.8 and 6.1.1.4'
Cl Cl 0.1484 0.1585 'International Tables Vol C Tables 4.2.6.8 and 6.1.1.4'

loop_
_geom_angle_atom_site_label_1
_geom_angle_atom_site_label_2
_geom_angle_atom_site_label_3
_geom_angle
C2 O1 B1 114.03(9)
C4 O3 B1 114.72(8)
C3 N1 C5 111.53(9)
C3 N1 C1 111.48(8)
C5 N1 C1 110.69(9)
C3 N1 B1 104.07(8)
C5 N1 B1 115.70(8)
C1 N1 B1 102.95(8)
C14 N2 C7 112.84(9)
C14 N2 C15 123.23(9)
C7 N2 C15 123.77(9)
N1 C1 C2 106.85(9)
N1 C1 H1A 110.4
C2 C1 H1A 110.4
N1 C1 H1B 110.4
C2 C1 H1B 110.4
H1A C1 H1B 108.6
O2 C2 O1 124.04(11)
O2 C2 C1 124.87(11)
O1 C2 C1 111.07(9)
N1 C3 C4 105.57(9)
N1 C3 H3A 110.6
C4 C3 H3A 110.6
N1 C3 H3B 110.6
C4 C3 H3B 110.6
H3A C3 H3B 108.8
O4 C4 O3 123.72(10)
O4 C4 C3 125.41(10)
O3 C4 C3 110.85(9)
N1 C5 H5A 109.5
N1 C5 H5B 109.5
H5A C5 H5B 109.5
N1 C5 H5C 109.5
H5A C5 H5C 109.5
H5B C5 H5C 109.5
C7 C6 B1 127.91(10)
C7 C6 H6A 116.0
B1 C6 H6A 116.0
C6 C7 N2 123.13(10)
C6 C7 C8 132.29(10)
N2 C7 C8 104.58(9)
C9 C8 C13 119.53(10)
C9 C8 C7 132.16(10)
C13 C8 C7 108.31(9)
C8 C9 C10 118.10(10)
C8 C9 H9A 120.9
C10 C9 H9A 120.9
C9 C10 C11 121.85(11)
C9 C10 H10A 119.1
C11 C10 H10A 119.1
C12 C11 C10 120.28(11)
C12 C11 H11A 119.9
C10 C11 H11A 119.9
C13 C12 C11 117.53(10)
C13 C12 H12A 121.2
C11 C12 H12A 121.2
C12 C13 C8 122.71(10)
C12 C13 C14 128.81(10)
C8 C13 C14 108.47(9)
O5 C14 N2 125.77(11)
O5 C14 C13 128.44(10)
N2 C14 C13 105.79(9)
N2 C15 C16 112.48(9)
N2 C15 H15A 109.1
C16 C15 H15A 109.1
N2 C15 H15B 109.1
C16 C15 H15B 109.1
H15A C15 H15B 107.8
C21 C16 C17 117.37(11)
C21 C16 C15 121.43(10)
C17 C16 C15 121.19(10)
C18 C17 C16 121.01(11)
C18 C17 H17A 119.5
C16 C17 H17A 119.5
C19 C18 C17 120.29(12)
C19 C18 H18A 119.9
C17 C18 H18A 119.9
C20 C19 C18 119.92(12)
C20 C19 H19A 120.0
C18 C19 H19A 120.0
C19 C20 C21 119.11(12)
C19 C20 H20A 120.4
C21 C20 H20A 120.4
C16 C21 C20 122.28(11)
C16 C21 Cl1 119.90(9)
C20 C21 Cl1 117.82(9)
O1 B1 O3 109.44(9)
O1 B1 C6 111.54(9)
O3 B1 C6 116.14(9)
O1 B1 N1 102.48(8)
O3 B1 N1 100.47(8)
C6 B1 N1 115.45(9)
C2S C1S H1S1 109.5
C2S C1S H1S2 109.5
H1S1 C1S H1S2 109.5
C2S C1S H1S3 109.5
H1S1 C1S H1S3 109.5
H1S2 C1S H1S3 109.5
N1S C2S C1S 179.68(19)

loop_
_geom_bond_atom_site_label_1
_geom_bond_atom_site_label_2
_geom_bond_distance
Cl1 C21 1.7484(12)
O1 C2 1.3283(15)
O1 B1 1.4739(15)
O2 C2 1.2010(15)
O3 C4 1.3269(14)
O3 B1 1.4852(14)
O4 C4 1.2063(14)
O5 C14 1.2255(14)
N1 C3 1.4961(14)
N1 C5 1.4985(14)
N1 C1 1.5041(14)
N1 B1 1.6567(15)
N2 C14 1.3737(14)
N2 C7 1.4226(13)
N2 C15 1.4502(14)
C1 C2 1.5138(16)
C1 H1A 0.9900
C1 H1B 0.9900
C3 C4 1.5133(15)
C3 H3A 0.9900
C3 H3B 0.9900
C5 H5A 0.9800
C5 H5B 0.9800
C5 H5C 0.9800
C6 C7 1.3425(15)
C6 B1 1.5828(16)
C6 H6A 0.9500
C7 C8 1.4761(15)
C8 C9 1.3890(15)
C8 C13 1.3980(15)
C9 C10 1.3932(16)
C9 H9A 0.9500
C10 C11 1.3945(17)
C10 H10A 0.9500
C11 C12 1.3910(17)
C11 H11A 0.9500
C12 C13 1.3849(15)
C12 H12A 0.9500
C13 C14 1.4767(16)
C15 C16 1.5158(15)
C15 H15A 0.9900
C15 H15B 0.9900
C16 C21 1.3891(16)
C16 C17 1.3934(16)
C17 C18 1.3881(18)
C17 H17A 0.9500
C18 C19 1.383(2)
C18 H18A 0.9500
C19 C20 1.382(2)
C19 H19A 0.9500
C20 C21 1.3891(17)
C20 H20A 0.9500
N1S C2S 1.136(2)
C1S C2S 1.448(2)
C1S H1S1 0.9800
C1S H1S2 0.9800
C1S H1S3 0.9800

loop_
_geom_torsion_atom_site_label_1
_geom_torsion_atom_site_label_2
_geom_torsion_atom_site_label_3
_geom_torsion_atom_site_label_4
_geom_torsion
C3 N1 C1 C2 -125.52(9)
C5 N1 C1 C2 109.72(10)
B1 N1 C1 C2 -14.51(10)
B1 O1 C2 O2 -176.32(11)
B1 O1 C2 C1 2.62(12)
N1 C1 C2 O2 -172.41(10)
N1 C1 C2 O1 8.66(12)
C5 N1 C3 C4 -145.33(9)
C1 N1 C3 C4 90.38(10)
B1 N1 C3 C4 -19.91(10)
B1 O3 C4 O4 -179.04(10)
B1 O3 C4 C3 -0.39(12)
N1 C3 C4 O4 -167.38(10)
N1 C3 C4 O3 13.99(11)
B1 C6 C7 N2 174.76(10)
B1 C6 C7 C8 -4.8(2)
C14 N2 C7 C6 179.73(10)
C15 N2 C7 C6 -4.79(16)
C14 N2 C7 C8 -0.64(11)
C15 N2 C7 C8 174.83(9)
C6 C7 C8 C9 0.5(2)
N2 C7 C8 C9 -179.08(11)
C6 C7 C8 C13 -179.44(12)
N2 C7 C8 C13 0.98(11)
C13 C8 C9 C10 -0.08(16)
C7 C8 C9 C10 179.99(11)
C8 C9 C10 C11 0.32(18)
C9 C10 C11 C12 -0.38(19)
C10 C11 C12 C13 0.19(17)
C11 C12 C13 C8 0.04(16)
C11 C12 C13 C14 -178.96(11)
C9 C8 C13 C12 -0.09(16)
C7 C8 C13 C12 179.85(10)
C9 C8 C13 C14 179.08(10)
C7 C8 C13 C14 -0.97(12)
C7 N2 C14 O5 -179.91(10)
C15 N2 C14 O5 4.59(17)
C7 N2 C14 C13 0.07(12)
C15 N2 C14 C13 -175.43(9)
C12 C13 C14 O5 -0.34(19)
C8 C13 C14 O5 -179.44(11)
C12 C13 C14 N2 179.68(11)
C8 C13 C14 N2 0.58(12)
C14 N2 C15 C16 107.99(11)
C7 N2 C15 C16 -67.02(13)
N2 C15 C16 C21 155.37(10)
N2 C15 C16 C17 -25.65(14)
C21 C16 C17 C18 0.72(17)
C15 C16 C17 C18 -178.30(10)
C16 C17 C18 C19 0.29(19)
C17 C18 C19 C20 -0.99(19)
C18 C19 C20 C21 0.67(19)
C17 C16 C21 C20 -1.05(17)
C15 C16 C21 C20 177.96(11)
C17 C16 C21 Cl1 179.14(8)
C15 C16 C21 Cl1 -1.85(15)
C19 C20 C21 C16 0.38(19)
C19 C20 C21 Cl1 -179.81(10)
C2 O1 B1 O3 94.47(10)
C2 O1 B1 C6 -135.61(9)
C2 O1 B1 N1 -11.52(11)
C4 O3 B1 O1 -119.14(9)
C4 O3 B1 C6 113.48(10)
C4 O3 B1 N1 -11.79(11)
C7 C6 B1 O1 -71.58(14)
C7 C6 B1 O3 54.75(15)
C7 C6 B1 N1 171.99(10)
C3 N1 B1 O1 131.97(8)
C5 N1 B1 O1 -105.31(10)
C1 N1 B1 O1 15.55(10)
C3 N1 B1 O3 19.17(10)
C5 N1 B1 O3 141.89(9)
C1 N1 B1 O3 -97.25(9)
C3 N1 B1 C6 -106.57(10)
C5 N1 B1 C6 16.15(13)
C1 N1 B1 C6 137.01(9)
